data_1554239
loop_
_publ_author_name
'Ren, Fei'
'Liu, Pai'
'Gao, Yu'
'Shi, Jianbing'
'Tong, Bin'
'Cai, Zhengxu'
'Dong, Yuping'

_publ_section_title
;
 Real time bioimaging for mitochondria by taking the aggregation process
 of aggregation-induced emission near-infrared dyes with wash-free
 staining
;
_journal_issue 1
_journal_name_full 'Materials Chemistry Frontiers'
_journal_page_first 57
_journal_paper_doi 10.1039/C8QM00425K
_journal_volume 3
_journal_year 2019
_chemical_formula_moiety 'F6 P, C39 H37 N2 O2'
_chemical_formula_sum 'C40 H37 F6 N O2 P'
_chemical_formula_weight 708.67
_space_group_crystal_system monoclinic
_space_group_IT_number 14
_space_group_name_Hall '-P 2ybc'
_space_group_name_H-M_alt 'P 1 21/c 1'
_atom_sites_solution_hydrogens geom
_atom_sites_solution_primary direct
_audit_creation_date 2018-05-29
_audit_creation_method
;
Olex2 1.2
(compiled 2018.05.18 svn.r3508 for OlexSys, GUI svn.r5497)
;
_audit_update_record
;
2018-07-05 deposited with the CCDC.
2018-10-31 downloaded from the CCDC.
;
_cell_angle_alpha 90
_cell_angle_beta 97.29(3)
_cell_angle_gamma 90
_cell_formula_units_Z 4
_cell_length_a 11.951(2)
_cell_length_b 15.590(3)
_cell_length_c 18.828(4)
_cell_measurement_reflns_used 7400
_cell_measurement_temperature 153(2)
_cell_measurement_theta_max 27.4816
_cell_measurement_theta_min 1.3062
_cell_volume 3479.6(12)
_computing_molecular_graphics 'Olex2 (Dolomanov et al., 2009)'
_computing_publication_material 'Olex2 (Dolomanov et al., 2009)'
_computing_structure_refinement 'XL (Sheldrick, 2008)'
_computing_structure_solution 'ShelXS (Sheldrick, 2008)'
_diffrn_ambient_temperature 153.15
_diffrn_measured_fraction_theta_full 0.998
_diffrn_measured_fraction_theta_max 0.998
_diffrn_measurement_device_type 'multiwire proportional'
_diffrn_measurement_method 'phi and omega scans'
_diffrn_radiation_monochromator graphite
_diffrn_radiation_type MoK\a
_diffrn_radiation_wavelength 0.71073
_diffrn_reflns_av_R_equivalents 0.1308
_diffrn_reflns_av_unetI/netI 0.1227
_diffrn_reflns_Laue_measured_fraction_full 0.998
_diffrn_reflns_Laue_measured_fraction_max 0.998
_diffrn_reflns_limit_h_max 14
_diffrn_reflns_limit_h_min -14
_diffrn_reflns_limit_k_max 18
_diffrn_reflns_limit_k_min -18
_diffrn_reflns_limit_l_max 22
_diffrn_reflns_limit_l_min -20
_diffrn_reflns_number 23722
_diffrn_reflns_point_group_measured_fraction_full 0.998
_diffrn_reflns_point_group_measured_fraction_max 0.998
_diffrn_reflns_theta_full 24.997
_diffrn_reflns_theta_max 24.997
_diffrn_reflns_theta_min 1.702
_exptl_absorpt_coefficient_mu 0.148
_exptl_absorpt_correction_T_max 1.0000
_exptl_absorpt_correction_T_min 0.7808
_exptl_absorpt_correction_type multi-scan
_exptl_absorpt_process_details 'CrystalClear (Rigaku Inc., 2008)'
_exptl_crystal_colour colorless
_exptl_crystal_density_diffrn 1.353
_exptl_crystal_description plate
_exptl_crystal_F_000 1476
_exptl_crystal_size_max 0.15
_exptl_crystal_size_mid 0.1
_exptl_crystal_size_min 0.07
_refine_diff_density_max 0.995
_refine_diff_density_min -0.728
_refine_diff_density_rms 0.208
_refine_ls_extinction_method none
_refine_ls_goodness_of_fit_ref 1.687
_refine_ls_hydrogen_treatment constr
_refine_ls_matrix_type full
_refine_ls_number_parameters 454
_refine_ls_number_reflns 6126
_refine_ls_number_restraints 625
_refine_ls_restrained_S_all 1.665
_refine_ls_R_factor_all 0.2843
_refine_ls_R_factor_gt 0.2299
_refine_ls_shift/su_max 0.000
_refine_ls_shift/su_mean 0.000
_refine_ls_structure_factor_coef Fsqd
_refine_ls_weighting_details 'w=1/[\s^2^(Fo^2^)+(0.2000P)^2^] where P=(Fo^2^+2Fc^2^)/3'
_refine_ls_weighting_scheme calc
_refine_ls_wR_factor_gt 0.4950
_refine_ls_wR_factor_ref 0.5293
_reflns_Friedel_coverage 0.000
_reflns_number_gt 4288
_reflns_number_total 6126
_reflns_threshold_expression 'I > 2\s(I)'
_cod_data_source_file c8qm00425k5.cif
_cod_data_source_block bww18228_pl
_cod_database_code 1554239
_shelx_shelxl_version_number 2018/3
_shelx_space_group_comment
;
The symmetry employed for this shelxl refinement is uniquely defined
by the following loop, which should always be used as a source of
symmetry information in preference to the above space-group names.
They are only intended as comments.
;
_shelx_estimated_absorpt_t_max 0.990
_shelx_estimated_absorpt_t_min 0.978
_olex2_refinement_description
;
1. Fixed Uiso
 At 1.2 times of:
  All C(H) groups, All C(H,H) groups
 At 1.5 times of:
  All C(H,H,H) groups
2. Restrained distances
 C40-C39
 1.53 with sigma of 0.02
3. Uiso/Uaniso restraints and constraints
All non-hydrogen atoms have similar U: within 2A with sigma of 0.01 and sigma
for terminal atoms of 0.02
All non-hydrogen atoms restrained to be isotropic: with sigma of 0.01 and sigma
for terminal atoms of 0.02
4.a Secondary CH2 refined with riding coordinates:
 C8(H8A,H8B), C39(H39A,H39B)
4.b Me refined with riding coordinates:
 C9(H9A,H9B,H9C)
4.c Aromatic/amide H refined with riding coordinates:
 C2(H2), C3(H3), C4(H4), C5(H5), C14(H14), C15(H15), C18(H18), C21(H21),
 C22(H22), C23(H23), C24(H24), C25(H25), C27(H27), C28(H28), C29(H29), C30(H30),
  C31(H31), C33(H33), C34(H34), C36(H36), C37(H37)
4.d Idealised Me refined as rotating group:
 C11(H11A,H11B,H11C), C12(H12A,H12B,H12C), C40(H40A,H40B,H40C)
;
_olex2_submission_special_instructions 'No special instructions were received'

loop_
_space_group_symop_operation_xyz
'x, y, z'
'-x, y+1/2, -z+1/2'
'-x, -y, -z'
'x, -y-1/2, z-1/2'

loop_
_atom_site_label
_atom_site_type_symbol
_atom_site_fract_x
_atom_site_fract_y
_atom_site_fract_z
_atom_site_U_iso_or_equiv
_atom_site_adp_type
_atom_site_occupancy
_atom_site_site_symmetry_order
_atom_site_calc_flag
_atom_site_refinement_flags_posn
_atom_site_refinement_flags_adp
P1 P 0.1551(2) 0.5589(2) 0.12942(16) 0.0511(10) Uani 1 1 d . U
F1 F 0.2618(6) 0.5277(5) 0.0944(4) 0.075(2) Uani 1 1 d . U
F2 F 0.0811(7) 0.5617(6) 0.0530(4) 0.090(3) Uani 1 1 d . U
F3 F 0.1875(7) 0.6541(6) 0.1212(6) 0.105(3) Uani 1 1 d . U
F4 F 0.0480(6) 0.5890(6) 0.1660(4) 0.079(2) Uani 1 1 d . U
F5 F 0.2257(7) 0.5523(6) 0.2056(4) 0.094(3) Uani 1 1 d . U
F6 F 0.1136(7) 0.4645(5) 0.1364(4) 0.090(3) Uani 1 1 d . U
O1 O -0.0877(8) 0.8786(7) 0.0182(5) 0.086(3) Uani 1 1 d . U
O2 O -0.1750(7) 0.9511(6) 0.0947(5) 0.073(2) Uani 1 1 d . U
N1 N 0.2967(6) 0.9191(5) 0.2874(4) 0.0328(17) Uani 1 1 d . U
C1 C 0.6377(10) 0.7414(8) 0.6607(7) 0.055(2) Uani 1 1 d . U
C2 C 0.6337(10) 0.6873(8) 0.7171(6) 0.055(3) Uani 1 1 d . U
H2 H 0.565642 0.660137 0.725935 0.067 Uiso 1 1 calc R .
C3 C 0.7356(10) 0.6738(8) 0.7613(6) 0.054(3) Uani 1 1 d . U
H3 H 0.737818 0.635527 0.800744 0.065 Uiso 1 1 calc R .
C4 C 0.8338(10) 0.7161(7) 0.7481(6) 0.055(3) Uani 1 1 d . U
H4 H 0.900981 0.707227 0.780023 0.066 Uiso 1 1 calc R .
C5 C 0.8370(10) 0.7705(7) 0.6900(6) 0.056(3) Uani 1 1 d . U
H5 H 0.903971 0.798015 0.679673 0.067 Uiso 1 1 calc R .
C6 C 0.7320(10) 0.7812(7) 0.6479(6) 0.052(2) Uani 1 1 d . U
N2 N 0.7076(8) 0.8314(7) 0.5854(5) 0.061(2) Uani 1 1 d . U
C8 C 0.7908(11) 0.8903(9) 0.5578(7) 0.068(3) Uani 1 1 d . U
H8A H 0.753704 0.942762 0.536521 0.082 Uiso 1 1 calc R .
H8B H 0.851463 0.906866 0.596151 0.082 Uiso 1 1 calc R .
C9 C 0.8354(13) 0.8365(11) 0.5024(8) 0.088(4) Uani 1 1 d . U
H9A H 0.891834 0.869072 0.480192 0.133 Uiso 1 1 calc R .
H9B H 0.870256 0.784659 0.524871 0.133 Uiso 1 1 calc R .
H9C H 0.773339 0.820246 0.465754 0.133 Uiso 1 1 calc R .
C10 C 0.5387(10) 0.7671(7) 0.6026(6) 0.051(2) Uani 1 1 d . U
C11 C 0.4498(11) 0.8126(9) 0.6353(8) 0.075(4) Uani 1 1 d . U
H11A H 0.411966 0.772382 0.664356 0.113 Uiso 1 1 calc GR .
H11B H 0.394680 0.836530 0.597506 0.113 Uiso 1 1 calc GR .
H11C H 0.483778 0.859141 0.665732 0.113 Uiso 1 1 calc GR .
C12 C 0.4791(12) 0.6889(8) 0.5623(7) 0.071(4) Uani 1 1 d . U
H12A H 0.531827 0.660256 0.534214 0.106 Uiso 1 1 calc GR .
H12B H 0.413274 0.708911 0.530143 0.106 Uiso 1 1 calc GR .
H12C H 0.454679 0.648514 0.597070 0.106 Uiso 1 1 calc GR .
C13 C 0.5987(9) 0.8248(7) 0.5592(6) 0.049(2) Uani 1 1 d . U
C14 C 0.5573(9) 0.8705(7) 0.4906(6) 0.050(3) Uani 1 1 d . U
H14 H 0.604924 0.911202 0.471806 0.061 Uiso 1 1 calc R .
C15 C 0.4566(9) 0.8554(7) 0.4561(6) 0.047(2) Uani 1 1 d . U
H15 H 0.409776 0.815778 0.476758 0.056 Uiso 1 1 calc R .
C16 C 0.4118(8) 0.8951(7) 0.3883(6) 0.042(2) Uani 1 1 d . U
C17 C 0.3091(8) 0.8732(6) 0.3493(5) 0.038(2) Uani 1 1 d . U
C18 C 0.4616(9) 0.9543(7) 0.3470(6) 0.043(2) Uani 1 1 d . U
H18 H 0.533982 0.979034 0.359779 0.051 Uiso 1 1 calc R .
C19 C 0.3908(8) 0.9721(6) 0.2844(5) 0.037(2) Uani 1 1 d . U
C20 C 0.2253(8) 0.8092(6) 0.3658(5) 0.036(2) Uani 1 1 d . U
C21 C 0.1735(8) 0.8117(7) 0.4300(6) 0.042(2) Uani 1 1 d . U
H21 H 0.192008 0.857212 0.462915 0.050 Uiso 1 1 calc R .
C22 C 0.0990(9) 0.7513(7) 0.4456(6) 0.048(2) Uani 1 1 d . U
H22 H 0.067530 0.754811 0.489422 0.058 Uiso 1 1 calc R .
C23 C 0.0679(9) 0.6848(7) 0.3988(6) 0.049(2) Uani 1 1 d . U
H23 H 0.014496 0.643320 0.409783 0.059 Uiso 1 1 calc R .
C24 C 0.1155(9) 0.6792(7) 0.3357(6) 0.046(2) Uani 1 1 d . U
H24 H 0.095906 0.632690 0.303895 0.055 Uiso 1 1 calc R .
C25 C 0.1930(9) 0.7418(6) 0.3180(6) 0.043(2) Uani 1 1 d . U
H25 H 0.223222 0.738271 0.273778 0.052 Uiso 1 1 calc R .
C26 C 0.4053(9) 1.0303(7) 0.2286(6) 0.046(2) Uani 1 1 d . U
C27 C 0.5170(12) 1.0435(9) 0.2110(7) 0.068(3) Uani 1 1 d . U
H27 H 0.578280 1.008796 0.231249 0.081 Uiso 1 1 calc R .
C28 C 0.5331(13) 1.1121(9) 0.1610(7) 0.076(3) Uani 1 1 d . U
H28 H 0.606801 1.123446 0.149527 0.091 Uiso 1 1 calc R .
C29 C 0.4502(13) 1.1577(9) 0.1319(8) 0.075(3) Uani 1 1 d . U
H29 H 0.465548 1.201612 0.099482 0.090 Uiso 1 1 calc R .
C30 C 0.3338(12) 1.1461(8) 0.1457(7) 0.070(3) Uani 1 1 d . U
H30 H 0.272348 1.178150 0.122266 0.084 Uiso 1 1 calc R .
C31 C 0.3218(11) 1.0832(7) 0.1969(6) 0.056(3) Uani 1 1 d . U
H31 H 0.248867 1.076276 0.211096 0.068 Uiso 1 1 calc R .
C32 C 0.1992(8) 0.9167(6) 0.2351(5) 0.0318(19) Uani 1 1 d . U
C33 C 0.2094(8) 0.8860(7) 0.1658(5) 0.041(2) Uani 1 1 d . U
H33 H 0.278406 0.863606 0.153654 0.050 Uiso 1 1 calc R .
C34 C 0.1130(8) 0.8902(7) 0.1160(5) 0.042(2) Uani 1 1 d . U
H34 H 0.118941 0.874366 0.067915 0.051 Uiso 1 1 calc R .
C35 C 0.0132(8) 0.9153(7) 0.1323(5) 0.039(2) Uani 1 1 d . U
C36 C 0.0019(8) 0.9451(6) 0.1995(5) 0.037(2) Uani 1 1 d . U
H36 H -0.068820 0.964913 0.210924 0.044 Uiso 1 1 calc R .
C37 C 0.0976(7) 0.9454(6) 0.2509(5) 0.0284(19) Uani 1 1 d . U
H37 H 0.091569 0.966145 0.297736 0.034 Uiso 1 1 calc R .
C38 C -0.0879(10) 0.9116(8) 0.0742(7) 0.054(3) Uani 1 1 d . U
C39 C -0.2858(13) 0.9422(10) 0.0529(9) 0.093(4) Uani 1 1 d D U
H39A H -0.288322 0.890004 0.022833 0.112 Uiso 1 1 calc R .
H39B H -0.344963 0.937612 0.085061 0.112 Uiso 1 1 calc R .
C40 C -0.3042(14) 1.0179(10) 0.0082(9) 0.099(5) Uani 1 1 d D U
H40A H -0.307670 1.068668 0.038595 0.149 Uiso 1 1 calc GR .
H40B H -0.375484 1.012029 -0.023454 0.149 Uiso 1 1 calc GR .
H40C H -0.242033 1.024219 -0.020633 0.149 Uiso 1 1 calc GR .

loop_
_atom_site_aniso_label
_atom_site_aniso_U_11
_atom_site_aniso_U_22
_atom_site_aniso_U_33
_atom_site_aniso_U_23
_atom_site_aniso_U_13
_atom_site_aniso_U_12
P1 0.0394(16) 0.065(2) 0.0502(19) 0.0167(14) 0.0114(14) 0.0115(15)
F1 0.053(4) 0.083(5) 0.093(5) -0.026(4) 0.022(4) 0.014(4)
F2 0.081(5) 0.136(7) 0.054(4) 0.040(4) 0.009(4) 0.023(5)
F3 0.087(5) 0.082(6) 0.156(7) 0.022(5) 0.053(5) 0.013(5)
F4 0.057(4) 0.114(6) 0.069(5) 0.006(4) 0.016(4) 0.009(4)
F5 0.076(5) 0.123(7) 0.072(5) -0.009(4) -0.030(4) 0.020(5)
F6 0.095(6) 0.088(6) 0.086(6) 0.012(4) 0.013(5) -0.008(5)
O1 0.072(6) 0.118(8) 0.062(6) -0.030(5) -0.013(5) 0.004(5)
O2 0.060(4) 0.072(5) 0.077(5) -0.010(4) -0.021(4) 0.015(4)
N1 0.029(3) 0.036(4) 0.034(4) -0.006(3) 0.004(3) 0.002(3)
C1 0.051(4) 0.052(5) 0.062(5) -0.007(4) 0.004(4) 0.007(4)
C2 0.055(5) 0.061(5) 0.051(5) -0.010(4) 0.006(4) 0.002(4)
C3 0.057(5) 0.056(5) 0.049(5) -0.004(4) 0.005(4) 0.007(4)
C4 0.062(5) 0.050(5) 0.049(5) -0.007(4) -0.009(4) 0.003(4)
C5 0.059(5) 0.054(5) 0.051(5) -0.003(4) -0.009(4) -0.003(4)
C6 0.054(4) 0.047(4) 0.052(5) -0.001(4) -0.005(4) 0.003(4)
N2 0.060(4) 0.061(4) 0.061(4) 0.002(4) -0.003(4) -0.007(4)
C8 0.056(5) 0.088(6) 0.061(6) 0.010(5) 0.012(5) 0.001(5)
C9 0.084(9) 0.109(10) 0.077(8) 0.023(8) 0.029(7) -0.001(8)
C10 0.050(4) 0.048(5) 0.052(5) -0.007(4) -0.003(4) 0.006(4)
C11 0.062(7) 0.067(8) 0.091(9) 0.011(7) -0.016(7) 0.001(6)
C12 0.085(8) 0.065(7) 0.061(7) -0.001(6) 0.003(6) -0.027(7)
C13 0.043(4) 0.045(4) 0.054(4) -0.007(4) -0.010(4) -0.001(4)
C14 0.048(5) 0.047(5) 0.054(5) -0.002(4) -0.004(4) -0.005(4)
C15 0.044(4) 0.044(5) 0.049(5) -0.002(4) -0.005(4) -0.003(4)
C16 0.037(4) 0.038(4) 0.051(4) -0.001(4) 0.001(4) 0.000(4)
C17 0.034(4) 0.037(4) 0.043(4) -0.005(3) 0.004(4) 0.004(4)
C18 0.035(4) 0.043(5) 0.049(5) -0.004(4) 0.004(4) -0.008(4)
C19 0.033(4) 0.038(4) 0.042(4) -0.011(3) 0.007(3) -0.001(3)
C20 0.032(4) 0.037(4) 0.038(4) 0.007(3) -0.001(3) 0.000(3)
C21 0.041(4) 0.040(4) 0.044(5) -0.004(4) 0.004(4) 0.000(4)
C22 0.046(5) 0.048(5) 0.050(5) 0.005(4) 0.006(4) -0.003(4)
C23 0.045(5) 0.047(5) 0.053(5) 0.008(4) 0.003(4) -0.004(4)
C24 0.044(4) 0.043(5) 0.047(5) 0.001(4) -0.007(4) -0.005(4)
C25 0.043(4) 0.040(4) 0.045(5) 0.008(4) -0.001(4) 0.004(4)
C26 0.049(4) 0.047(4) 0.043(4) -0.008(4) 0.009(4) -0.012(4)
C27 0.071(5) 0.074(5) 0.060(5) -0.005(5) 0.010(5) -0.014(5)
C28 0.079(6) 0.081(6) 0.071(5) -0.007(5) 0.021(5) -0.025(5)
C29 0.090(6) 0.072(6) 0.067(5) -0.003(5) 0.022(5) -0.019(5)
C30 0.085(6) 0.061(5) 0.064(5) -0.003(5) 0.012(5) -0.014(5)
C31 0.071(5) 0.052(5) 0.049(5) -0.006(4) 0.014(4) -0.009(5)
C32 0.029(4) 0.037(4) 0.029(4) 0.003(3) 0.004(3) -0.003(3)
C33 0.035(4) 0.052(5) 0.038(4) -0.006(4) 0.011(4) 0.000(4)
C34 0.041(4) 0.054(5) 0.033(4) -0.010(4) 0.009(4) -0.001(4)
C35 0.040(4) 0.042(4) 0.034(4) -0.002(3) 0.002(4) 0.004(4)
C36 0.034(4) 0.042(4) 0.036(4) -0.004(4) 0.007(4) 0.001(4)
C37 0.028(4) 0.030(4) 0.029(4) -0.006(3) 0.009(3) 0.010(3)
C38 0.054(5) 0.058(5) 0.047(5) -0.006(4) -0.001(4) 0.001(4)
C39 0.085(6) 0.093(6) 0.094(7) -0.007(6) -0.015(6) 0.007(6)
C40 0.093(9) 0.089(9) 0.109(10) 0.011(8) -0.016(8) -0.013(8)

loop_
_atom_type_symbol
_atom_type_description
_atom_type_scat_dispersion_real
_atom_type_scat_dispersion_imag
_atom_type_scat_source
C C 0.0033 0.0016 'International Tables Vol C Tables 4.2.6.8 and 6.1.1.4'
H H 0.0000 0.0000 'International Tables Vol C Tables 4.2.6.8 and 6.1.1.4'
F F 0.0171 0.0103 'International Tables Vol C Tables 4.2.6.8 and 6.1.1.4'
N N 0.0061 0.0033 'International Tables Vol C Tables 4.2.6.8 and 6.1.1.4'
O O 0.0106 0.0060 'International Tables Vol C Tables 4.2.6.8 and 6.1.1.4'
P P 0.1023 0.0942 'International Tables Vol C Tables 4.2.6.8 and 6.1.1.4'

loop_
_geom_angle_atom_site_label_1
_geom_angle_atom_site_label_2
_geom_angle_atom_site_label_3
_geom_angle
F1 P1 F2 90.9(4)
F1 P1 F4 178.9(5)
F2 P1 F4 89.9(4)
F3 P1 F1 91.6(5)
F3 P1 F2 90.1(5)
F3 P1 F4 89.2(5)
F3 P1 F5 92.4(5)
F3 P1 F6 176.1(5)
F5 P1 F1 89.6(4)
F5 P1 F2 177.5(5)
F5 P1 F4 89.6(4)
F6 P1 F1 91.5(5)
F6 P1 F2 87.5(5)
F6 P1 F4 87.7(5)
F6 P1 F5 90.0(5)
C38 O2 C39 119.8(11)
C17 N1 C19 110.1(8)
C17 N1 C32 124.6(8)
C19 N1 C32 125.2(8)
C2 C1 C10 127.4(11)
C6 C1 C2 122.9(11)
C6 C1 C10 109.7(11)
C1 C2 H2 121.9
C1 C2 C3 116.2(12)
C3 C2 H2 121.9
C2 C3 H3 119.7
C4 C3 C2 120.7(11)
C4 C3 H3 119.7
C3 C4 H4 118.8
C5 C4 C3 122.5(11)
C5 C4 H4 118.8
C4 C5 H5 123.1
C4 C5 C6 113.9(12)
C6 C5 H5 123.1
C1 C6 C5 123.8(11)
C1 C6 N2 108.5(10)
C5 C6 N2 127.7(11)
C6 N2 C8 123.6(10)
C13 N2 C6 110.7(10)
C13 N2 C8 125.4(10)
N2 C8 H8A 111.4
N2 C8 H8B 111.4
H8A C8 H8B 109.2
C9 C8 N2 102.1(12)
C9 C8 H8A 111.4
C9 C8 H8B 111.4
C8 C9 H9A 109.5
C8 C9 H9B 109.5
C8 C9 H9C 109.5
H9A C9 H9B 109.5
H9A C9 H9C 109.5
H9B C9 H9C 109.5
C1 C10 C12 113.6(10)
C11 C10 C1 110.7(9)
C11 C10 C12 105.7(10)
C13 C10 C1 99.7(9)
C13 C10 C11 111.6(10)
C13 C10 C12 115.8(10)
C10 C11 H11A 109.5
C10 C11 H11B 109.5
C10 C11 H11C 109.5
H11A C11 H11B 109.5
H11A C11 H11C 109.5
H11B C11 H11C 109.5
C10 C12 H12A 109.5
C10 C12 H12B 109.5
C10 C12 H12C 109.5
H12A C12 H12B 109.5
H12A C12 H12C 109.5
H12B C12 H12C 109.5
N2 C13 C10 111.4(10)
N2 C13 C14 118.7(11)
C10 C13 C14 129.9(10)
C13 C14 H14 119.3
C15 C14 C13 121.4(11)
C15 C14 H14 119.3
C14 C15 H15 117.7
C14 C15 C16 124.7(11)
C16 C15 H15 117.7
C17 C16 C15 124.1(10)
C18 C16 C15 129.5(9)
C18 C16 C17 106.3(9)
N1 C17 C16 108.4(9)
N1 C17 C20 122.2(8)
C16 C17 C20 129.3(9)
C16 C18 H18 124.8
C16 C18 C19 110.5(9)
C19 C18 H18 124.8
N1 C19 C26 125.6(9)
C18 C19 N1 104.7(9)
C18 C19 C26 129.8(9)
C21 C20 C17 122.6(9)
C25 C20 C17 120.7(9)
C25 C20 C21 116.7(9)
C20 C21 H21 118.9
C22 C21 C20 122.3(10)
C22 C21 H21 118.9
C21 C22 H22 119.5
C21 C22 C23 120.9(11)
C23 C22 H22 119.5
C22 C23 H23 120.3
C22 C23 C24 119.3(10)
C24 C23 H23 120.3
C23 C24 H24 119.6
C23 C24 C25 120.8(10)
C25 C24 H24 119.6
C20 C25 C24 120.0(10)
C20 C25 H25 120.0
C24 C25 H25 120.0
C19 C26 C27 118.0(11)
C31 C26 C19 123.9(10)
C31 C26 C27 117.5(11)
C26 C27 H27 121.3
C26 C27 C28 117.3(13)
C28 C27 H27 121.3
C27 C28 H28 119.1
C29 C28 C27 121.7(14)
C29 C28 H28 119.1
C28 C29 H29 118.1
C28 C29 C30 123.8(14)
C30 C29 H29 118.1
C29 C30 H30 123.4
C31 C30 C29 113.3(13)
C31 C30 H30 123.4
C26 C31 C30 126.2(13)
C26 C31 H31 116.9
C30 C31 H31 116.9
C33 C32 N1 119.3(8)
C37 C32 N1 120.8(8)
C37 C32 C33 119.9(8)
C32 C33 H33 121.7
C34 C33 C32 116.5(9)
C34 C33 H33 121.7
C33 C34 H34 118.3
C35 C34 C33 123.3(9)
C35 C34 H34 118.3
C34 C35 C36 120.7(9)
C34 C35 C38 118.4(9)
C36 C35 C38 120.9(9)
C35 C36 H36 120.9
C35 C36 C37 118.1(9)
C37 C36 H36 120.9
C32 C37 C36 121.3(8)
C32 C37 H37 119.4
C36 C37 H37 119.4
O1 C38 O2 124.3(11)
O1 C38 C35 124.8(11)
O2 C38 C35 110.9(10)
O2 C39 H39A 110.3
O2 C39 H39B 110.3
H39A C39 H39B 108.5
C40 C39 O2 107.3(13)
C40 C39 H39A 110.3
C40 C39 H39B 110.3
C39 C40 H40A 109.5
C39 C40 H40B 109.5
C39 C40 H40C 109.5
H40A C40 H40B 109.5
H40A C40 H40C 109.5
H40B C40 H40C 109.5

loop_
_geom_bond_atom_site_label_1
_geom_bond_atom_site_label_2
_geom_bond_distance
P1 F1 1.586(7)
P1 F2 1.591(8)
P1 F3 1.547(9)
P1 F4 1.599(8)
P1 F5 1.572(8)
P1 F6 1.564(9)
O1 C38 1.173(14)
O2 C38 1.310(14)
O2 C39 1.459(15)
N1 C17 1.361(13)
N1 C19 1.402(12)
N1 C32 1.427(12)
C1 C2 1.362(16)
C1 C6 1.335(16)
C1 C10 1.559(15)
C2 H2 0.9500
C2 C3 1.401(15)
C3 H3 0.9500
C3 C4 1.396(16)
C4 H4 0.9500
C4 C5 1.389(16)
C5 H5 0.9500
C5 C6 1.406(15)
C6 N2 1.412(14)
N2 C8 1.496(16)
N2 C13 1.336(13)
C8 H8A 0.9900
C8 H8B 0.9900
C8 C9 1.49(2)
C9 H9A 0.9800
C9 H9B 0.9800
C9 H9C 0.9800
C10 C11 1.476(17)
C10 C12 1.560(16)
C10 C13 1.462(16)
C11 H11A 0.9800
C11 H11B 0.9800
C11 H11C 0.9800
C12 H12A 0.9800
C12 H12B 0.9800
C12 H12C 0.9800
C13 C14 1.503(15)
C14 H14 0.9500
C14 C15 1.314(14)
C15 H15 0.9500
C15 C16 1.458(15)
C16 C17 1.390(14)
C16 C18 1.388(14)
C17 C20 1.474(13)
C18 H18 0.9500
C18 C19 1.389(14)
C19 C26 1.415(15)
C20 C21 1.428(14)
C20 C25 1.405(14)
C21 H21 0.9500
C21 C22 1.353(14)
C22 H22 0.9500
C22 C23 1.382(15)
C23 H23 0.9500
C23 C24 1.383(15)
C24 H24 0.9500
C24 C25 1.414(15)
C25 H25 0.9500
C26 C27 1.430(16)
C26 C31 1.371(16)
C27 H27 0.9500
C27 C28 1.454(19)
C28 H28 0.9500
C28 C29 1.285(19)
C29 H29 0.9500
C29 C30 1.458(19)
C30 H30 0.9500
C30 C31 1.395(17)
C31 H31 0.9500
C32 C33 1.409(13)
C32 C37 1.363(12)
C33 H33 0.9500
C33 C34 1.390(14)
C34 H34 0.9500
C34 C35 1.328(14)
C35 C36 1.370(14)
C35 C38 1.526(15)
C36 H36 0.9500
C36 C37 1.402(13)
C37 H37 0.9500
C39 H39A 0.9900
C39 H39B 0.9900
C39 C40 1.449(15)
C40 H40A 0.9800
C40 H40B 0.9800
C40 H40C 0.9800

loop_
_geom_torsion_atom_site_label_1
_geom_torsion_atom_site_label_2
_geom_torsion_atom_site_label_3
_geom_torsion_atom_site_label_4
_geom_torsion
N1 C17 C20 C21 -125.5(10)
N1 C17 C20 C25 54.8(13)
N1 C19 C26 C27 -146.3(10)
N1 C19 C26 C31 42.8(16)
N1 C32 C33 C34 -176.1(9)
N1 C32 C37 C36 178.6(9)
C1 C2 C3 C4 1.5(17)
C1 C6 N2 C8 175.0(11)
C1 C6 N2 C13 0.9(14)
C1 C10 C13 N2 0.2(12)
C1 C10 C13 C14 176.3(11)
C2 C1 C6 C5 1.2(19)
C2 C1 C6 N2 179.3(11)
C2 C1 C10 C11 62.8(16)
C2 C1 C10 C12 -55.9(16)
C2 C1 C10 C13 -179.7(12)
C2 C3 C4 C5 -2.2(18)
C3 C4 C5 C6 2.2(17)
C4 C5 C6 C1 -1.7(17)
C4 C5 C6 N2 -179.4(11)
C5 C6 N2 C8 -6.9(19)
C5 C6 N2 C13 179.0(11)
C6 C1 C2 C3 -1.0(18)
C6 C1 C10 C11 -117.2(12)
C6 C1 C10 C12 124.1(12)
C6 C1 C10 C13 0.4(12)
C6 N2 C8 C9 97.1(14)
C6 N2 C13 C10 -0.7(13)
C6 N2 C13 C14 -177.2(10)
N2 C13 C14 C15 168.6(11)
C8 N2 C13 C10 -174.7(11)
C8 N2 C13 C14 8.8(17)
C10 C1 C2 C3 179.1(10)
C10 C1 C6 C5 -178.9(10)
C10 C1 C6 N2 -0.8(13)
C10 C13 C14 C15 -7.2(19)
C11 C10 C13 N2 117.1(11)
C11 C10 C13 C14 -66.9(15)
C12 C10 C13 N2 -122.0(11)
C12 C10 C13 C14 54.0(16)
C13 N2 C8 C9 -89.7(14)
C13 C14 C15 C16 -178.1(10)
C14 C15 C16 C17 174.3(11)
C14 C15 C16 C18 0.1(19)
C15 C16 C17 N1 -176.6(9)
C15 C16 C17 C20 0.3(17)
C15 C16 C18 C19 177.2(10)
C16 C17 C20 C21 57.9(15)
C16 C17 C20 C25 -121.8(12)
C16 C18 C19 N1 -2.2(11)
C16 C18 C19 C26 177.5(11)
C17 N1 C19 C18 1.4(10)
C17 N1 C19 C26 -178.3(10)
C17 N1 C32 C33 -116.9(11)
C17 N1 C32 C37 64.7(13)
C17 C16 C18 C19 2.1(12)
C17 C20 C21 C22 -178.2(9)
C17 C20 C25 C24 177.8(9)
C18 C16 C17 N1 -1.2(12)
C18 C16 C17 C20 175.7(10)
C18 C19 C26 C27 34.2(17)
C18 C19 C26 C31 -136.8(12)
C19 N1 C17 C16 -0.1(11)
C19 N1 C17 C20 -177.3(9)
C19 N1 C32 C33 66.6(13)
C19 N1 C32 C37 -111.8(11)
C19 C26 C27 C28 -171.4(11)
C19 C26 C31 C30 174.7(11)
C20 C21 C22 C23 -1.2(16)
C21 C20 C25 C24 -2.0(14)
C21 C22 C23 C24 1.2(16)
C22 C23 C24 C25 -1.6(16)
C23 C24 C25 C20 2.1(15)
C25 C20 C21 C22 1.6(15)
C26 C27 C28 C29 -2(2)
C27 C26 C31 C30 3.8(18)
C27 C28 C29 C30 0(2)
C28 C29 C30 C31 3(2)
C29 C30 C31 C26 -5.3(18)
C31 C26 C27 C28 0.1(17)
C32 N1 C17 C16 -177.0(8)
C32 N1 C17 C20 5.8(14)
C32 N1 C19 C18 178.3(9)
C32 N1 C19 C26 -1.4(15)
C32 C33 C34 C35 -5.0(16)
C33 C32 C37 C36 0.2(14)
C33 C34 C35 C36 5.0(17)
C33 C34 C35 C38 -176.0(10)
C34 C35 C36 C37 -2.2(15)
C34 C35 C38 O1 9.6(19)
C34 C35 C38 O2 -169.6(10)
C35 C36 C37 C32 -0.4(14)
C36 C35 C38 O1 -171.4(13)
C36 C35 C38 O2 9.4(15)
C37 C32 C33 C34 2.3(14)
C38 O2 C39 C40 -99.2(15)
C38 C35 C36 C37 178.8(9)
C39 O2 C38 O1 12(2)
C39 O2 C38 C35 -169.1(11)
